data_2218743
loop_
_publ_author_name
'Tan, Seok-Keik'
'Osman, Hasnah'
'Wong, Keng-Chong'
'Fun, Hoong-Kun'
'Chantrapromma, Suchada'

_publ_section_title
;
 Swietenolide monohydrate
;
_journal_coeditor_code IS2302
_journal_issue 7
_journal_name_full 'Acta Crystallographica Section E'
_journal_page_first o1267
_journal_page_last o1268
_journal_paper_doi 10.1107/S1600536808017431
_journal_volume 64
_journal_year 2008
_chemical_formula_iupac 'C27 H34 O8, H2 O'
_chemical_formula_moiety 'C27 H34 O8, H2 O'
_chemical_formula_sum 'C27 H36 O9'
_chemical_formula_weight 504.56
_chemical_melting_point_gt 494
_chemical_melting_point_lt 495
_chemical_name_common
;
Swietenolide monohydrate
;
_chemical_name_systematic
;
Methyl 4-(3-furyl)-\a,10-dihydroxy-4a,7,9,9-tetramethyl-2,13-dioxo-
1,4,4a,5,6,6a,7,8,9,10,11,12-dodecahydro-7,11-methano-2<i>H</i>-
cycloocta[<i>f</i>][2]benzopyran-8-acetate monohydrate
;
_space_group_IT_number 4
_symmetry_cell_setting monoclinic
_symmetry_space_group_name_Hall 'P 2yb'
_symmetry_space_group_name_H-M 'P 1 21 1'
_atom_sites_solution_hydrogens geom
_atom_sites_solution_primary direct
_atom_sites_solution_secondary difmap
_audit_creation_method SHELXL-97
_cell_angle_alpha 90.00
_cell_angle_beta 90.5710(10)
_cell_angle_gamma 90.00
_cell_formula_units_Z 2
_cell_length_a 11.58970(10)
_cell_length_b 8.89720(10)
_cell_length_c 11.73970(10)
_cell_measurement_reflns_used 3748
_cell_measurement_temperature 100.00(10)
_cell_measurement_theta_max 30.00
_cell_measurement_theta_min 1.73
_cell_volume 1210.49(2)
_computing_cell_refinement 'APEX2 (Bruker, 2005)'
_computing_data_collection 'APEX2 (Bruker, 2005)'
_computing_data_reduction 'SAINT (Bruker, 2005)'
_computing_molecular_graphics 'SHELXTL (Sheldrick, 2008)'
_computing_publication_material
;
SHELXTL (Sheldrick, 2008) and PLATON (Spek, 2003)
;
_computing_structure_refinement 'SHELXTL (Sheldrick, 2008)'
_computing_structure_solution 'SHELXTL (Sheldrick, 2008)'
_diffrn_ambient_temperature 100.00(10)
_diffrn_detector_area_resol_mean 8.33
_diffrn_measured_fraction_theta_full 1.000
_diffrn_measured_fraction_theta_max 1.000
_diffrn_measurement_device_type
;
Bruker SMART APEX2 CCD area-detector
;
_diffrn_measurement_method \w
_diffrn_radiation_monochromator graphite
_diffrn_radiation_source 'fine-focus sealed tube'
_diffrn_radiation_type MoK\a
_diffrn_radiation_wavelength 0.71073
_diffrn_reflns_av_R_equivalents 0.0350
_diffrn_reflns_av_sigmaI/netI 0.0235
_diffrn_reflns_limit_h_max 16
_diffrn_reflns_limit_h_min -16
_diffrn_reflns_limit_k_max 12
_diffrn_reflns_limit_k_min -12
_diffrn_reflns_limit_l_max 16
_diffrn_reflns_limit_l_min -16
_diffrn_reflns_number 29214
_diffrn_reflns_theta_full 30.00
_diffrn_reflns_theta_max 30.00
_diffrn_reflns_theta_min 1.73
_diffrn_standards_number 0
_exptl_absorpt_coefficient_mu 0.103
_exptl_absorpt_correction_T_max 0.9849
_exptl_absorpt_correction_T_min 0.9493
_exptl_absorpt_correction_type multi-scan
_exptl_absorpt_process_details '(<i>SADABS</i>; Bruker, 2005)'
_exptl_crystal_colour White
_exptl_crystal_density_diffrn 1.384
_exptl_crystal_density_method 'not measured'
_exptl_crystal_description Block
_exptl_crystal_F_000 540
_exptl_crystal_size_max 0.51
_exptl_crystal_size_mid 0.26
_exptl_crystal_size_min 0.15
_refine_diff_density_max 0.600
_refine_diff_density_min -0.296
_refine_ls_extinction_method none
_refine_ls_goodness_of_fit_ref 1.058
_refine_ls_hydrogen_treatment mixed
_refine_ls_matrix_type full
_refine_ls_number_parameters 336
_refine_ls_number_reflns 3748
_refine_ls_number_restraints 3
_refine_ls_restrained_S_all 1.061
_refine_ls_R_factor_all 0.0398
_refine_ls_R_factor_gt 0.0365
_refine_ls_shift/su_max 0.001
_refine_ls_shift/su_mean 0.000
_refine_ls_structure_factor_coef Fsqd
_refine_ls_weighting_details 'calc w=1/[\s^2^(Fo^2^)+(0.0598P)^2^+0.2523P] where P=(Fo^2^+2Fc^2^)/3'
_refine_ls_weighting_scheme calc
_refine_ls_wR_factor_gt 0.0989
_refine_ls_wR_factor_ref 0.1015
_reflns_number_gt 3473
_reflns_number_total 3748
_reflns_threshold_expression I>2\s(I)
_cod_data_source_file is2302.cif
_cod_data_source_block I
_cod_depositor_comments
;
The following automatic conversions were performed:
'_symmetry_cell_setting' value 'Monoclinic' changed to 'monoclinic'
according to '/home/saulius/struct/CIF-dictionaries/cif_core.dic'
dictionary named 'cif_core.dic' version 2.4.1 from 2010-06-29.

Automatic conversion script
Id: cif_fix_enum 1527 2010-12-29 10:47:43Z saulius 

The following automatic conversions were performed:

'_symmetry_cell_setting' value 'Monoclinic' changed to 'monoclinic'
according to /home/saulius/struct/CIF-dictionaries/cif_core.dic
dictionary named 'cif_core.dic' version 2.4.1 from 2010-06-29.

Automatic conversion script
Id: cif_fix_values 1715 2011-07-08 13:25:40Z adriana 
;
_cod_original_sg_symbol_H-M 'P 21'
_cod_database_code 2218743
_cod_database_fobs_code 2218743

loop_
_symmetry_equiv_pos_as_xyz
'x, y, z'
'-x, y+1/2, -z'

loop_
_atom_site_type_symbol
_atom_site_label
_atom_site_fract_x
_atom_site_fract_y
_atom_site_fract_z
_atom_site_U_iso_or_equiv
_atom_site_adp_type
_atom_site_calc_flag
_atom_site_refinement_flags
_atom_site_occupancy
O O1 0.14701(12) 0.92970(17) -0.07457(11) 0.0202(3) Uani d . 1
O O2 0.15836(12) 0.51412(17) 0.17362(12) 0.0215(3) Uani d . 1
H H2A 0.1147 0.4506 0.1998 0.032 Uiso calc R 1
O O3 0.59393(12) 0.49859(16) 0.32385(11) 0.0178(3) Uani d . 1
O O4 0.59920(14) 0.30211(18) 0.21195(12) 0.0249(3) Uani d . 1
O O5 0.05304(14) 1.03697(19) 0.33979(13) 0.0281(3) Uani d . 1
H H5A 0.0630 1.1155 0.3046 0.042 Uiso calc R 1
O O6 0.09281(15) 0.89163(19) 0.52750(12) 0.0286(3) Uani d . 1
O O7 0.23735(14) 0.75766(18) 0.45318(12) 0.0254(3) Uani d . 1
O O8 0.63962(14) 0.8207(2) 0.61555(13) 0.0307(4) Uani d . 1
C C1 0.09219(16) 0.6289(2) 0.11769(16) 0.0174(3) Uani d . 1
H H1A 0.0221 0.5819 0.0869 0.021 Uiso calc R 1
C C2 0.05482(16) 0.7551(2) 0.19977(16) 0.0176(3) Uani d . 1
C C3 0.16498(16) 0.8467(2) 0.22950(15) 0.0157(3) Uani d . 1
H H3A 0.2238 0.7719 0.2495 0.019 Uiso calc R 1
C C4 0.21274(15) 0.9309(2) 0.12163(15) 0.0148(3) Uani d . 1
C C5 0.16505(15) 0.8578(2) 0.01271(16) 0.0168(3) Uani d . 1
C C6 0.16287(16) 0.6893(2) 0.01549(16) 0.0165(3) Uani d . 1
H H6A 0.1268 0.6532 -0.0552 0.020 Uiso calc R 1
C C7 0.29236(15) 0.6434(2) 0.01551(15) 0.0160(3) Uani d . 1
H H7A 0.2981 0.5369 0.0322 0.019 Uiso calc R 1
H H7B 0.3227 0.6592 -0.0602 0.019 Uiso calc R 1
C C8 0.36654(15) 0.7287(2) 0.10020(15) 0.0153(3) Uani d . 1
C C9 0.34658(16) 0.8973(2) 0.10259(16) 0.0162(3) Uani d . 1
H H9A 0.3632 0.9326 0.0254 0.019 Uiso calc R 1
C C10 0.43068(17) 0.9823(2) 0.18131(17) 0.0199(4) Uani d . 1
H H10A 0.4973 1.0128 0.1376 0.024 Uiso calc R 1
H H10B 0.3932 1.0726 0.2086 0.024 Uiso calc R 1
C C11 0.47154(16) 0.8905(2) 0.28303(16) 0.0189(4) Uani d . 1
H H11A 0.4065 0.8699 0.3320 0.023 Uiso calc R 1
H H11B 0.5275 0.9485 0.3265 0.023 Uiso calc R 1
C C12 0.52646(15) 0.7415(2) 0.24632(15) 0.0150(3) Uani d . 1
C C13 0.44704(16) 0.6598(2) 0.16417(15) 0.0152(3) Uani d . 1
C C14 0.46133(16) 0.4901(2) 0.15927(15) 0.0171(3) Uani d . 1
H H14A 0.3891 0.4444 0.1820 0.021 Uiso calc R 1
H H14B 0.4744 0.4619 0.0806 0.021 Uiso calc R 1
C C15 0.55661(17) 0.4233(2) 0.23106(16) 0.0188(4) Uani d . 1
C C16 0.53698(15) 0.6395(2) 0.35230(15) 0.0156(3) Uani d . 1
H H16A 0.4589 0.6161 0.3783 0.019 Uiso calc R 1
C C17 0.60331(16) 0.7034(2) 0.45044(16) 0.0173(3) Uani d . 1
C C18 0.72511(18) 0.7205(3) 0.46494(18) 0.0241(4) Uani d . 1
H H18A 0.7817 0.6882 0.4150 0.029 Uiso calc R 1
C C19 0.74236(19) 0.7921(3) 0.56442(19) 0.0246(4) Uani d . 1
H H19A 0.8142 0.8184 0.5942 0.030 Uiso calc R 1
C C20 0.55640(19) 0.7630(3) 0.54466(18) 0.0284(5) Uani d . 1
H H20A 0.4778 0.7646 0.5596 0.034 Uiso calc R 1
C C21 -0.04291(17) 0.8461(3) 0.14183(18) 0.0234(4) Uani d . 1
H H21A -0.1041 0.7793 0.1193 0.035 Uiso calc R 1
H H21B -0.0134 0.8963 0.0759 0.035 Uiso calc R 1
H H21C -0.0720 0.9192 0.1944 0.035 Uiso calc R 1
C C22 0.00204(18) 0.6826(2) 0.30642(17) 0.0227(4) Uani d . 1
H H22A -0.0592 0.6160 0.2839 0.034 Uiso calc R 1
H H22B -0.0280 0.7598 0.3550 0.034 Uiso calc R 1
H H22C 0.0605 0.6270 0.3468 0.034 Uiso calc R 1
C C23 0.15457(18) 0.9491(2) 0.33581(15) 0.0196(4) Uani d . 1
H H23A 0.2207 1.0177 0.3366 0.024 Uiso calc R 1
C C24 0.1553(2) 0.8629(2) 0.44867(17) 0.0238(4) Uani d . 1
C C25 0.2369(2) 0.6683(3) 0.55726(19) 0.0297(5) Uani d . 1
H H25A 0.2941 0.5906 0.5523 0.045 Uiso calc R 1
H H25B 0.1622 0.6236 0.5667 0.045 Uiso calc R 1
H H25C 0.2541 0.7318 0.6213 0.045 Uiso calc R 1
C C26 0.19021(17) 1.0997(2) 0.11612(16) 0.0189(4) Uani d . 1
H H26A 0.1087 1.1175 0.1091 0.028 Uiso calc R 1
H H26B 0.2287 1.1414 0.0513 0.028 Uiso calc R 1
H H26C 0.2190 1.1465 0.1844 0.028 Uiso calc R 1
C C27 0.64551(17) 0.7674(2) 0.19245(17) 0.0207(4) Uani d . 1
H H27A 0.6370 0.8298 0.1262 0.031 Uiso calc R 1
H H27B 0.6782 0.6725 0.1710 0.031 Uiso calc R 1
H H27C 0.6956 0.8161 0.2466 0.031 Uiso calc R 1
O O1W 0.01243(14) 0.81352(19) 0.74563(13) 0.0267(3) Uani d D 1
H H1W1 0.058(2) 0.838(4) 0.798(2) 0.040 Uiso d D 1
H H2W1 0.044(2) 0.825(4) 0.6819(14) 0.040 Uiso d D 1

loop_
_atom_site_aniso_label
_atom_site_aniso_U_11
_atom_site_aniso_U_22
_atom_site_aniso_U_33
_atom_site_aniso_U_12
_atom_site_aniso_U_13
_atom_site_aniso_U_23
O1 0.0206(6) 0.0259(7) 0.0140(6) 0.0037(6) -0.0005(5) 0.0029(5)
O2 0.0224(7) 0.0211(7) 0.0212(7) 0.0004(6) 0.0047(5) 0.0050(6)
O3 0.0198(6) 0.0185(6) 0.0152(6) 0.0036(5) 0.0005(5) -0.0004(5)
O4 0.0310(8) 0.0233(7) 0.0205(7) 0.0089(6) -0.0003(6) -0.0039(6)
O5 0.0347(9) 0.0249(8) 0.0249(7) 0.0099(7) 0.0088(6) 0.0019(6)
O6 0.0422(9) 0.0274(8) 0.0161(7) 0.0006(7) 0.0064(6) -0.0004(6)
O7 0.0362(8) 0.0245(7) 0.0155(6) 0.0021(7) 0.0004(6) 0.0027(6)
O8 0.0296(8) 0.0385(9) 0.0238(7) 0.0001(7) -0.0045(6) -0.0118(7)
C1 0.0154(8) 0.0208(9) 0.0160(8) -0.0025(7) 0.0013(6) 0.0009(7)
C2 0.0150(8) 0.0217(9) 0.0162(8) -0.0008(7) 0.0025(6) 0.0003(7)
C3 0.0187(8) 0.0174(8) 0.0109(7) 0.0001(6) 0.0019(6) 0.0009(6)
C4 0.0157(8) 0.0172(8) 0.0115(7) 0.0016(6) 0.0018(6) 0.0005(6)
C5 0.0114(7) 0.0223(9) 0.0167(8) 0.0011(7) 0.0014(6) 0.0006(7)
C6 0.0151(8) 0.0214(9) 0.0130(8) -0.0011(7) -0.0002(6) -0.0002(7)
C7 0.0157(8) 0.0194(8) 0.0129(7) -0.0005(7) 0.0014(6) -0.0014(6)
C8 0.0138(8) 0.0175(8) 0.0145(8) -0.0005(6) 0.0028(6) -0.0004(6)
C9 0.0158(8) 0.0169(8) 0.0160(8) -0.0009(6) 0.0004(6) 0.0012(6)
C10 0.0183(8) 0.0161(8) 0.0252(9) -0.0013(7) -0.0041(7) 0.0018(7)
C11 0.0178(8) 0.0177(9) 0.0211(9) 0.0002(7) -0.0033(7) -0.0019(7)
C12 0.0130(7) 0.0167(8) 0.0154(8) -0.0001(6) 0.0001(6) 0.0007(6)
C13 0.0145(8) 0.0173(8) 0.0138(8) -0.0003(6) 0.0029(6) -0.0008(6)
C14 0.0193(8) 0.0180(8) 0.0141(8) 0.0024(7) 0.0015(6) -0.0005(6)
C15 0.0212(9) 0.0210(9) 0.0143(8) 0.0024(7) 0.0027(6) 0.0004(7)
C16 0.0146(8) 0.0182(8) 0.0141(8) 0.0011(6) 0.0014(6) -0.0007(6)
C17 0.0161(8) 0.0187(8) 0.0170(8) 0.0011(7) -0.0004(6) 0.0006(7)
C18 0.0179(9) 0.0307(11) 0.0237(10) 0.0016(8) -0.0014(7) 0.0001(8)
C19 0.0223(10) 0.0262(10) 0.0253(10) -0.0013(8) -0.0072(8) 0.0019(8)
C20 0.0219(9) 0.0410(12) 0.0223(10) 0.0003(9) 0.0001(7) -0.0116(9)
C21 0.0162(8) 0.0321(11) 0.0218(9) 0.0018(8) 0.0020(7) 0.0011(8)
C22 0.0249(10) 0.0241(10) 0.0193(9) -0.0040(8) 0.0062(8) 0.0008(7)
C23 0.0273(10) 0.0183(8) 0.0134(8) 0.0012(7) 0.0041(7) 0.0004(7)
C24 0.0360(11) 0.0195(9) 0.0158(9) -0.0037(8) 0.0003(7) -0.0007(7)
C25 0.0349(12) 0.0294(11) 0.0248(10) 0.0016(9) -0.0009(9) 0.0061(9)
C26 0.0221(9) 0.0189(8) 0.0156(8) 0.0026(7) 0.0019(7) 0.0025(7)
C27 0.0169(8) 0.0252(9) 0.0200(9) -0.0019(7) 0.0031(7) 0.0035(8)
O1W 0.0309(8) 0.0285(8) 0.0209(7) -0.0014(7) 0.0036(6) -0.0020(6)

loop_
_atom_type_symbol
_atom_type_description
_atom_type_scat_dispersion_real
_atom_type_scat_dispersion_imag
_atom_type_scat_source
C C 0.0033 0.0000 'International Tables Vol C Tables 4.2.6.8 and 6.1.1.4'
H H 0.0000 0.0000 'International Tables Vol C Tables 4.2.6.8 and 6.1.1.4'
O O 0.0106 0.0000 'International Tables Vol C Tables 4.2.6.8 and 6.1.1.4'

loop_
_geom_angle_atom_site_label_1
_geom_angle_atom_site_label_2
_geom_angle_atom_site_label_3
_geom_angle
C1 O2 H2A 109.5
C15 O3 C16 118.08(15)
C23 O5 H5A 109.5
C24 O7 C25 114.02(17)
C19 O8 C20 106.00(16)
O2 C1 C2 112.61(15)
O2 C1 C6 108.45(15)
C2 C1 C6 112.51(16)
O2 C1 H1A 107.7
C2 C1 H1A 107.7
C6 C1 H1A 107.7
C22 C2 C21 106.37(16)
C22 C2 C1 108.60(16)
C21 C2 C1 108.38(15)
C22 C2 C3 111.68(15)
C21 C2 C3 114.95(17)
C1 C2 C3 106.68(14)
C23 C3 C2 114.79(15)
C23 C3 C4 113.45(15)
C2 C3 C4 111.33(14)
C23 C3 H3A 105.4
C2 C3 H3A 105.4
C4 C3 H3A 105.4
C26 C4 C5 108.80(15)
C26 C4 C3 116.15(15)
C5 C4 C3 109.99(15)
C26 C4 C9 110.15(15)
C5 C4 C9 98.41(13)
C3 C4 C9 111.86(14)
O1 C5 C6 122.52(18)
O1 C5 C4 122.26(17)
C6 C5 C4 114.33(16)
C5 C6 C7 104.25(15)
C5 C6 C1 111.81(16)
C7 C6 C1 115.12(16)
C5 C6 H6A 108.5
C7 C6 H6A 108.5
C1 C6 H6A 108.5
C8 C7 C6 114.23(15)
C8 C7 H7A 108.7
C6 C7 H7A 108.7
C8 C7 H7B 108.7
C6 C7 H7B 108.7
H7A C7 H7B 107.6
C13 C8 C7 121.79(17)
C13 C8 C9 123.16(17)
C7 C8 C9 114.99(16)
C8 C9 C10 113.69(16)
C8 C9 C4 109.64(15)
C10 C9 C4 115.77(15)
C8 C9 H9A 105.6
C10 C9 H9A 105.6
C4 C9 H9A 105.6
C11 C10 C9 113.56(16)
C11 C10 H10A 108.9
C9 C10 H10A 108.9
C11 C10 H10B 108.9
C9 C10 H10B 108.9
H10A C10 H10B 107.7
C10 C11 C12 111.75(16)
C10 C11 H11A 109.3
C12 C11 H11A 109.3
C10 C11 H11B 109.3
C12 C11 H11B 109.3
H11A C11 H11B 107.9
C13 C12 C11 110.05(15)
C13 C12 C27 110.61(15)
C11 C12 C27 111.21(16)
C13 C12 C16 105.90(15)
C11 C12 C16 108.13(14)
C27 C12 C16 110.78(15)
C8 C13 C12 123.60(17)
C8 C13 C14 120.57(17)
C12 C13 C14 115.82(16)
C15 C14 C13 116.77(17)
C15 C14 H14A 108.1
C13 C14 H14A 108.1
C15 C14 H14B 108.1
C13 C14 H14B 108.1
H14A C14 H14B 107.3
O4 C15 O3 117.75(18)
O4 C15 C14 123.19(18)
O3 C15 C14 119.02(16)
O3 C16 C17 105.89(15)
O3 C16 C12 110.70(14)
C17 C16 C12 115.75(16)
O3 C16 H16A 108.1
C17 C16 H16A 108.1
C12 C16 H16A 108.1
C20 C17 C18 105.48(18)
C20 C17 C16 125.14(18)
C18 C17 C16 129.34(17)
C19 C18 C17 107.01(19)
C19 C18 H18A 126.5
C17 C18 H18A 126.5
C18 C19 O8 110.39(19)
C18 C19 H19A 124.8
O8 C19 H19A 124.8
C17 C20 O8 111.09(19)
C17 C20 H20A 124.5
O8 C20 H20A 124.5
C2 C21 H21A 109.5
C2 C21 H21B 109.5
H21A C21 H21B 109.5
C2 C21 H21C 109.5
H21A C21 H21C 109.5
H21B C21 H21C 109.5
C2 C22 H22A 109.5
C2 C22 H22B 109.5
H22A C22 H22B 109.5
C2 C22 H22C 109.5
H22A C22 H22C 109.5
H22B C22 H22C 109.5
O5 C23 C24 104.23(15)
O5 C23 C3 115.01(16)
C24 C23 C3 113.71(16)
O5 C23 H23A 107.9
C24 C23 H23A 107.9
C3 C23 H23A 107.9
O6 C24 O7 123.39(19)
O6 C24 C23 124.0(2)
O7 C24 C23 112.54(17)
O7 C25 H25A 109.5
O7 C25 H25B 109.5
H25A C25 H25B 109.5
O7 C25 H25C 109.5
H25A C25 H25C 109.5
H25B C25 H25C 109.5
C4 C26 H26A 109.5
C4 C26 H26B 109.5
H26A C26 H26B 109.5
C4 C26 H26C 109.5
H26A C26 H26C 109.5
H26B C26 H26C 109.5
C12 C27 H27A 109.5
C12 C27 H27B 109.5
H27A C27 H27B 109.5
C12 C27 H27C 109.5
H27A C27 H27C 109.5
H27B C27 H27C 109.5
H1W1 O1W H2W1 110(3)

loop_
_geom_bond_atom_site_label_1
_geom_bond_atom_site_label_2
_geom_bond_distance
O1 C5 1.224(2)
O2 C1 1.432(2)
O2 H2A 0.8200
O3 C15 1.346(2)
O3 C16 1.457(2)
O4 C15 1.208(2)
O5 C23 1.414(2)
O5 H5A 0.8200
O6 C24 1.208(3)
O7 C24 1.335(3)
O7 C25 1.458(3)
O8 C19 1.363(3)
O8 C20 1.368(3)
C1 C2 1.545(3)
C1 C6 1.555(3)
C1 H1A 0.9800
C2 C22 1.540(3)
C2 C21 1.544(3)
C2 C3 1.552(3)
C3 C23 1.551(3)
C3 C4 1.577(2)
C3 H3A 0.9800
C4 C26 1.526(3)
C4 C5 1.533(3)
C4 C9 1.598(2)
C5 C6 1.500(3)
C6 C7 1.555(3)
C6 H6A 0.9800
C7 C8 1.512(3)
C7 H7A 0.9700
C7 H7B 0.9700
C8 C13 1.340(3)
C8 C9 1.518(3)
C9 C10 1.536(3)
C9 H9A 0.9800
C10 C11 1.518(3)
C10 H10A 0.9700
C10 H10B 0.9700
C11 C12 1.534(3)
C11 H11A 0.9700
C11 H11B 0.9700
C12 C13 1.513(3)
C12 C27 1.541(3)
C12 C16 1.544(3)
C13 C14 1.521(3)
C14 C15 1.504(3)
C14 H14A 0.9700
C14 H14B 0.9700
C16 C17 1.491(3)
C16 H16A 0.9800
C17 C20 1.346(3)
C17 C18 1.428(3)
C18 C19 1.344(3)
C18 H18A 0.9300
C19 H19A 0.9300
C20 H20A 0.9300
C21 H21A 0.9600
C21 H21B 0.9600
C21 H21C 0.9600
C22 H22A 0.9600
C22 H22B 0.9600
C22 H22C 0.9600
C23 C24 1.531(3)
C23 H23A 0.9800
C25 H25A 0.9600
C25 H25B 0.9600
C25 H25C 0.9600
C26 H26A 0.9600
C26 H26B 0.9600
C26 H26C 0.9600
C27 H27A 0.9600
C27 H27B 0.9600
C27 H27C 0.9600
O1W H1W1 0.834(10)
O1W H2W1 0.843(10)

loop_
_geom_hbond_atom_site_label_D
_geom_hbond_atom_site_label_H
_geom_hbond_atom_site_label_A
_geom_hbond_site_symmetry_A
_geom_hbond_distance_DH
_geom_hbond_distance_HA
_geom_hbond_distance_DA
_geom_hbond_angle_DHA
_geom_hbond_publ_flag
O2 H2A O1W 2_546 0.82 2.0218 2.835(2) 171 y
O5 H5A O1W 2_556 0.82 2.0508 2.760(2) 144 y
O1W H1W1 O1 1_556 0.84(2) 1.98(3) 2.809(2) 169(3) y
O1W H2W1 O6 1_555 0.842(19) 1.994(19) 2.821(2) 167(3) y
C1 H1A O1 2_545 0.98 2.3854 3.325(2) 160 y
C3 H3A O2 1_555 0.98 2.5721 3.032(2) 109 y
C3 H3A O7 1_555 0.98 2.3981 2.861(2) 108 y
C7 H7A O2 1_555 0.97 2.3396 2.690(2) 100 y
C7 H7B O4 2_655 0.97 2.3753 3.282(2) 155 y
C21 H21B O1 1_555 0.96 2.5943 3.459(2) 150 y
C21 H21C O5 1_555 0.96 2.4621 3.077(3) 122 y
C27 H27B O3 1_555 0.96 2.5696 2.911(2) 101 y
C23 H23A Cg1 2_656 0.98 3.0424 3.884(2) 146 y
C25 H25A Cg1 2_646 0.96 3.1505 3.981(3) 146 y

loop_
_geom_torsion_atom_site_label_1
_geom_torsion_atom_site_label_2
_geom_torsion_atom_site_label_3
_geom_torsion_atom_site_label_4
_geom_torsion
O2 C1 C2 C22 -48.6(2)
C6 C1 C2 C22 -171.55(16)
O2 C1 C2 C21 -163.78(15)
C6 C1 C2 C21 73.28(19)
O2 C1 C2 C3 71.90(18)
C6 C1 C2 C3 -51.0(2)
C22 C2 C3 C23 -44.9(2)
C21 C2 C3 C23 76.4(2)
C1 C2 C3 C23 -163.39(15)
C22 C2 C3 C4 -175.47(16)
C21 C2 C3 C4 -54.2(2)
C1 C2 C3 C4 66.01(19)
C23 C3 C4 C26 -26.9(2)
C2 C3 C4 C26 104.35(19)
C23 C3 C4 C5 -151.03(16)
C2 C3 C4 C5 -19.7(2)
C23 C3 C4 C9 100.69(18)
C2 C3 C4 C9 -128.02(16)
C26 C4 C5 O1 20.6(2)
C3 C4 C5 O1 148.82(17)
C9 C4 C5 O1 -94.16(19)
C26 C4 C5 C6 -169.93(15)
C3 C4 C5 C6 -41.7(2)
C9 C4 C5 C6 75.35(17)
O1 C5 C6 C7 101.4(2)
C4 C5 C6 C7 -68.06(18)
O1 C5 C6 C1 -133.60(18)
C4 C5 C6 C1 56.9(2)
O2 C1 C6 C5 -132.57(17)
C2 C1 C6 C5 -7.3(2)
O2 C1 C6 C7 -13.8(2)
C2 C1 C6 C7 111.39(18)
C5 C6 C7 C8 47.4(2)
C1 C6 C7 C8 -75.5(2)
C6 C7 C8 C13 137.38(17)
C6 C7 C8 C9 -45.4(2)
C13 C8 C9 C10 2.5(3)
C7 C8 C9 C10 -174.69(15)
C13 C8 C9 C4 -128.88(17)
C7 C8 C9 C4 54.0(2)
C26 C4 C9 C8 -176.16(16)
C5 C4 C9 C8 -62.51(17)
C3 C4 C9 C8 53.1(2)
C26 C4 C9 C10 53.6(2)
C5 C4 C9 C10 167.24(15)
C3 C4 C9 C10 -77.2(2)
C8 C9 C10 C11 -30.4(2)
C4 C9 C10 C11 97.84(19)
C9 C10 C11 C12 55.7(2)
C10 C11 C12 C13 -50.7(2)
C10 C11 C12 C27 72.3(2)
C10 C11 C12 C16 -165.89(15)
C7 C8 C13 C12 177.37(16)
C9 C8 C13 C12 0.4(3)
C7 C8 C13 C14 -4.0(3)
C9 C8 C13 C14 178.97(17)
C11 C12 C13 C8 23.8(2)
C27 C12 C13 C8 -99.5(2)
C16 C12 C13 C8 140.46(17)
C11 C12 C13 C14 -154.82(15)
C27 C12 C13 C14 81.9(2)
C16 C12 C13 C14 -38.18(19)
C8 C13 C14 C15 177.96(16)
C12 C13 C14 C15 -3.4(2)
C16 O3 C15 O4 -175.46(16)
C16 O3 C15 C14 2.0(2)
C13 C14 C15 O4 -157.87(18)
C13 C14 C15 O3 24.8(2)
C15 O3 C16 C17 -174.57(15)
C15 O3 C16 C12 -48.4(2)
C13 C12 C16 O3 64.86(17)
C11 C12 C16 O3 -177.22(14)
C27 C12 C16 O3 -55.1(2)
C13 C12 C16 C17 -174.66(15)
C11 C12 C16 C17 -56.7(2)
C27 C12 C16 C17 65.4(2)
O3 C16 C17 C20 -135.1(2)
C12 C16 C17 C20 101.9(2)
O3 C16 C17 C18 47.3(3)
C12 C16 C17 C18 -75.7(3)
C20 C17 C18 C19 -1.6(3)
C16 C17 C18 C19 176.3(2)
C17 C18 C19 O8 0.7(3)
C20 O8 C19 C18 0.5(3)
C18 C17 C20 O8 2.0(3)
C16 C17 C20 O8 -176.02(19)
C19 O8 C20 C17 -1.6(3)
C2 C3 C23 O5 -46.9(2)
C4 C3 C23 O5 82.7(2)
C2 C3 C23 C24 73.2(2)
C4 C3 C23 C24 -157.22(17)
C25 O7 C24 O6 6.5(3)
C25 O7 C24 C23 -177.14(18)
O5 C23 C24 O6 -12.4(3)
C3 C23 C24 O6 -138.4(2)
O5 C23 C24 O7 171.26(17)
C3 C23 C24 O7 45.3(2)

loop_
_cod_related_entry_id
_cod_related_entry_database
_cod_related_entry_code
1 ChemSpider 26000915
